data_4026988
loop_
_publ_author_name
'Jeffrey S. Cannon'
'James H. Frederich'
'Larry E. Overman'

_publ_section_title
;
 Palladacyclic Imidazoline-Naphthalene Complexes: Synthesis and Catalytic
 Performance in Pd(II)-Catalyzed Enantioselective Reactions of Allylic
 Trichloroacetimidates
;
_journal_name_full 'Journal of Organic Chemistry'
_journal_page_first 1939
_journal_page_last 1951
_journal_paper_doi 10.1021/jo2025724
_journal_volume 77
_journal_year 2012
_chemical_absolute_configuration ad
_chemical_formula_sum 'C24 H30 N2 O2 Pd'
_chemical_formula_weight 484.90
_chemical_name_systematic
; 
 ? 
;
_space_group_IT_number 19
_symmetry_cell_setting orthorhombic
_symmetry_space_group_name_Hall 'P 2ac 2ab'
_symmetry_space_group_name_H-M 'P 21 21 21'
_atom_sites_solution_hydrogens mixed
_atom_sites_solution_primary direct
_atom_sites_solution_secondary difmap
_audit_creation_method SHELXTL
_cell_angle_alpha 90.00
_cell_angle_beta 90.00
_cell_angle_gamma 90.00
_cell_formula_units_Z 4
_cell_length_a 8.8063(7)
_cell_length_b 12.8761(10)
_cell_length_c 19.9840(16)
_cell_measurement_reflns_used 984
_cell_measurement_temperature 173(2)
_cell_measurement_theta_max 28.18
_cell_measurement_theta_min 2.98
_cell_volume 2266.0(3)
_computing_cell_refinement 'Bruker SMART/SAINT'
_computing_data_collection 'Bruker SMART'
_computing_data_reduction 'Bruker SAINT'
_computing_molecular_graphics 'Bruker SHELXTL'
_computing_publication_material 'Bruker SHELXTL'
_computing_structure_refinement 'SHELXL-97 (Sheldrick, 2008)'
_computing_structure_solution 'SHELXS-97 (Sheldrick, 2008)'
_diffrn_ambient_temperature 173(2)
_diffrn_measured_fraction_theta_full 0.992
_diffrn_measured_fraction_theta_max 0.992
_diffrn_measurement_device_type 'Bruker SMART1K CCD'
_diffrn_measurement_method 'phi and omega'
_diffrn_radiation_monochromator graphite
_diffrn_radiation_source 'fine-focus sealed tube'
_diffrn_radiation_type MoK\a
_diffrn_radiation_wavelength 0.71073
_diffrn_reflns_av_R_equivalents 0.0230
_diffrn_reflns_av_sigmaI/netI 0.0162
_diffrn_reflns_limit_h_max 11
_diffrn_reflns_limit_h_min -11
_diffrn_reflns_limit_k_max 17
_diffrn_reflns_limit_k_min -17
_diffrn_reflns_limit_l_max 26
_diffrn_reflns_limit_l_min -26
_diffrn_reflns_number 25083
_diffrn_reflns_theta_full 28.28
_diffrn_reflns_theta_max 28.28
_diffrn_reflns_theta_min 1.88
_exptl_absorpt_coefficient_mu 0.840
_exptl_absorpt_correction_T_max 0.8050
_exptl_absorpt_correction_T_min 0.7690
_exptl_absorpt_correction_type multi-scan
_exptl_absorpt_process_details 'Bruker SADABS'
_exptl_crystal_colour 'yellow orange'
_exptl_crystal_density_diffrn 1.421
_exptl_crystal_description prism
_exptl_crystal_F_000 1000
_exptl_crystal_size_max 0.33
_exptl_crystal_size_mid 0.30
_exptl_crystal_size_min 0.27
_refine_diff_density_max 0.481
_refine_diff_density_min -0.268
_refine_diff_density_rms 0.043
_refine_ls_abs_structure_details 'Flack H D (1983), Acta Cryst. A39, 876-881'
_refine_ls_abs_structure_Flack -0.013(14)
_refine_ls_extinction_method none
_refine_ls_goodness_of_fit_ref 1.066
_refine_ls_hydrogen_treatment mixed
_refine_ls_matrix_type full
_refine_ls_number_parameters 360
_refine_ls_number_reflns 5522
_refine_ls_number_restraints 0
_refine_ls_restrained_S_all 1.066
_refine_ls_R_factor_all 0.0165
_refine_ls_R_factor_gt 0.0160
_refine_ls_shift/su_max 0.003
_refine_ls_shift/su_mean 0.000
_refine_ls_structure_factor_coef Fsqd
_refine_ls_weighting_details 'calc w=1/[\s^2^(Fo^2^)+(0.0243P)^2^+0.4096P] where P=(Fo^2^+2Fc^2^)/3'
_refine_ls_weighting_scheme calc
_refine_ls_wR_factor_gt 0.0416
_refine_ls_wR_factor_ref 0.0419
_reflns_number_gt 5425
_reflns_number_total 5522
_reflns_threshold_expression >2sigma(I)
_cod_data_source_file jo2025724_si_001.cif
_cod_data_source_block leo204
_cod_depositor_comments
;
The following automatic conversions were performed:

'_atom_sites_solution_hydrogens' value 'difmap & geom' was changed to
'mixed'.

Automatic conversion script
Id: cif_fix_values 6452 2018-10-05 10:23:21Z andrius 
;
_cod_database_code 4026988

loop_
_symmetry_equiv_pos_as_xyz
'x, y, z'
'-x+1/2, -y, z+1/2'
'-x, y+1/2, -z+1/2'
'x+1/2, -y+1/2, -z'

loop_
_atom_site_label
_atom_site_type_symbol
_atom_site_fract_x
_atom_site_fract_y
_atom_site_fract_z
_atom_site_U_iso_or_equiv
_atom_site_adp_type
_atom_site_occupancy
_atom_site_symmetry_multiplicity
_atom_site_calc_flag
_atom_site_refinement_flags
Pd1 Pd 0.789895(12) 0.984979(8) 0.781835(5) 0.02044(3) Uani 1 1 d .
O1 O 0.67577(12) 0.89991(8) 0.71397(6) 0.0268(2) Uani 1 1 d .
O2 O 0.70007(15) 1.12328(9) 0.74588(5) 0.0275(2) Uani 1 1 d .
N1 N 0.92395(15) 1.05663(10) 0.84790(7) 0.0234(3) Uani 1 1 d .
N2 N 1.15303(15) 1.04748(10) 0.89892(7) 0.0236(3) Uani 1 1 d .
C1 C 0.88941(17) 0.86270(12) 0.82168(7) 0.0213(3) Uani 1 1 d .
C2 C 0.99842(17) 0.88479(12) 0.87072(7) 0.0208(3) Uani 1 1 d .
C3 C 1.02700(16) 0.99717(12) 0.87450(6) 0.0209(3) Uani 1 1 d .
C4 C 0.97488(18) 1.16544(12) 0.84790(8) 0.0230(3) Uani 1 1 d .
C5 C 1.1269(2) 1.16014(13) 0.88656(9) 0.0301(3) Uani 1 1 d .
C6 C 1.30567(17) 1.00577(12) 0.88221(7) 0.0243(3) Uani 1 1 d .
C7 C 1.4253(2) 1.05350(17) 0.92740(12) 0.0389(4) Uani 1 1 d .
C8 C 1.3431(2) 1.01982(18) 0.80820(10) 0.0380(4) Uani 1 1 d .
C9 C 0.8573(2) 1.23953(13) 0.87696(8) 0.0257(3) Uani 1 1 d .
C10 C 0.8119(3) 1.21203(17) 0.94826(9) 0.0371(4) Uani 1 1 d .
C11 C 0.9147(3) 1.35108(15) 0.87165(11) 0.0386(4) Uani 1 1 d .
C12 C 1.06356(17) 0.80523(12) 0.91149(7) 0.0220(3) Uani 1 1 d .
C13 C 1.14818(18) 0.82414(13) 0.97090(8) 0.0260(3) Uani 1 1 d .
C14 C 1.2053(2) 0.74335(14) 1.00784(8) 0.0326(3) Uani 1 1 d .
C15 C 1.1849(2) 0.63980(15) 0.98696(9) 0.0352(4) Uani 1 1 d .
C16 C 1.1001(2) 0.61845(14) 0.93125(9) 0.0319(3) Uani 1 1 d .
C17 C 1.03384(18) 0.70019(13) 0.89333(8) 0.0240(3) Uani 1 1 d .
C18 C 0.93332(19) 0.67921(12) 0.83928(8) 0.0262(3) Uani 1 1 d .
C19 C 0.85912(18) 0.75738(13) 0.80641(8) 0.0246(3) Uani 1 1 d .
C20 C 0.5284(2) 0.86115(17) 0.62013(10) 0.0409(5) Uani 1 1 d .
H20A H 0.6109 0.8266 0.5959 0.061 Uiso 1 1 calc R
H20B H 0.4609 0.8958 0.5881 0.061 Uiso 1 1 calc R
H20C H 0.4706 0.8095 0.6456 0.061 Uiso 1 1 calc R
C21 C 0.59409(18) 0.94055(14) 0.66751(7) 0.0264(3) Uani 1 1 d .
C22 C 0.56263(19) 1.04496(14) 0.65704(8) 0.0289(3) Uani 1 1 d .
C23 C 0.61601(19) 1.12920(14) 0.69479(8) 0.0262(3) Uani 1 1 d .
C24 C 0.5716(2) 1.23799(14) 0.67389(9) 0.0353(4) Uani 1 1 d .
H24A H 0.4799 1.2591 0.6981 0.053 Uiso 1 1 calc R
H24B H 0.5515 1.2392 0.6257 0.053 Uiso 1 1 calc R
H24C H 0.6546 1.2861 0.6843 0.053 Uiso 1 1 calc R
H4A H 0.986(2) 1.1885(14) 0.8041(9) 0.020(4) Uiso 1 1 d .
H5A H 1.209(3) 1.1893(16) 0.8597(10) 0.036(5) Uiso 1 1 d .
H5B H 1.113(3) 1.1937(17) 0.9288(11) 0.035(5) Uiso 1 1 d .
H6A H 1.306(2) 0.9333(15) 0.8927(10) 0.030(5) Uiso 1 1 d .
H7A H 1.401(3) 1.037(2) 0.9733(12) 0.048(6) Uiso 1 1 d .
H7B H 1.432(3) 1.121(2) 0.9214(11) 0.044(6) Uiso 1 1 d .
H7C H 1.520(3) 1.0291(19) 0.9200(11) 0.043(6) Uiso 1 1 d .
H8A H 1.265(3) 0.9914(18) 0.7803(11) 0.047(6) Uiso 1 1 d .
H8B H 1.434(3) 0.9893(18) 0.7994(11) 0.047(6) Uiso 1 1 d .
H8C H 1.357(3) 1.088(2) 0.7953(11) 0.047(6) Uiso 1 1 d .
H9A H 0.772(2) 1.2313(13) 0.8524(9) 0.017(4) Uiso 1 1 d .
H10A H 0.788(3) 1.137(2) 0.9540(12) 0.056(7) Uiso 1 1 d .
H10B H 0.734(3) 1.2532(18) 0.9615(11) 0.039(6) Uiso 1 1 d .
H10C H 0.903(3) 1.2231(19) 0.9790(12) 0.044(6) Uiso 1 1 d .
H11A H 0.843(3) 1.3948(19) 0.8879(12) 0.046(6) Uiso 1 1 d .
H11B H 0.939(3) 1.3673(19) 0.8273(12) 0.043(6) Uiso 1 1 d .
H11C H 1.006(3) 1.364(2) 0.8973(13) 0.051(7) Uiso 1 1 d .
H13A H 1.156(2) 0.8908(15) 0.9867(8) 0.017(4) Uiso 1 1 d .
H14A H 1.258(3) 0.7618(19) 1.0452(11) 0.046(7) Uiso 1 1 d .
H15A H 1.229(3) 0.5867(17) 1.0113(11) 0.036(5) Uiso 1 1 d .
H16A H 1.085(2) 0.5510(16) 0.9182(9) 0.026(5) Uiso 1 1 d .
H18A H 0.909(2) 0.6049(17) 0.8287(10) 0.032(5) Uiso 1 1 d .
H19A H 0.786(2) 0.7392(15) 0.7715(10) 0.034(5) Uiso 1 1 d .
H22A H 0.500(3) 1.0614(17) 0.6210(10) 0.038(6) Uiso 1 1 d .

loop_
_atom_site_aniso_label
_atom_site_aniso_U_11
_atom_site_aniso_U_22
_atom_site_aniso_U_33
_atom_site_aniso_U_23
_atom_site_aniso_U_13
_atom_site_aniso_U_12
Pd1 0.01985(5) 0.02138(5) 0.02008(5) -0.00236(4) -0.00304(4) -0.00124(4)
O1 0.0263(5) 0.0277(5) 0.0265(5) -0.0038(4) -0.0070(5) -0.0017(4)
O2 0.0275(6) 0.0266(5) 0.0285(5) 0.0006(4) -0.0065(5) -0.0008(5)
N1 0.0246(6) 0.0205(6) 0.0253(6) -0.0042(5) -0.0045(5) -0.0013(5)
N2 0.0205(6) 0.0211(6) 0.0293(6) -0.0030(5) -0.0024(5) -0.0016(5)
C1 0.0197(7) 0.0245(7) 0.0197(6) -0.0022(5) 0.0005(5) 0.0001(6)
C2 0.0192(7) 0.0232(7) 0.0199(6) -0.0029(5) 0.0014(5) -0.0019(6)
C3 0.0213(6) 0.0232(8) 0.0182(6) -0.0028(5) -0.0002(5) -0.0012(6)
C4 0.0264(7) 0.0204(7) 0.0224(7) -0.0038(6) -0.0017(6) -0.0005(6)
C5 0.0273(8) 0.0215(8) 0.0413(9) -0.0056(6) -0.0077(7) 0.0003(7)
C6 0.0198(6) 0.0222(7) 0.0310(7) 0.0009(5) -0.0003(5) 0.0002(6)
C7 0.0276(9) 0.0311(9) 0.0580(12) -0.0003(9) -0.0158(8) -0.0013(8)
C8 0.0359(9) 0.0407(10) 0.0374(9) 0.0072(8) 0.0104(7) 0.0038(9)
C9 0.0280(8) 0.0245(8) 0.0245(7) -0.0021(6) -0.0025(6) 0.0018(6)
C10 0.0432(11) 0.0392(10) 0.0289(8) -0.0028(7) 0.0087(8) 0.0008(9)
C11 0.0474(12) 0.0223(9) 0.0459(11) -0.0034(8) 0.0029(9) 0.0029(8)
C12 0.0188(7) 0.0268(8) 0.0203(7) 0.0005(5) 0.0033(5) -0.0019(6)
C13 0.0231(7) 0.0302(8) 0.0248(7) 0.0017(6) -0.0014(6) -0.0035(6)
C14 0.0293(8) 0.0395(9) 0.0290(8) 0.0082(6) -0.0038(8) -0.0058(9)
C15 0.0308(9) 0.0334(9) 0.0415(9) 0.0148(7) -0.0029(7) -0.0009(7)
C16 0.0303(8) 0.0245(8) 0.0408(9) 0.0071(7) 0.0020(7) -0.0021(7)
C17 0.0217(7) 0.0239(7) 0.0265(7) 0.0024(6) 0.0055(6) -0.0007(6)
C18 0.0286(8) 0.0210(7) 0.0290(8) -0.0037(6) 0.0038(6) -0.0040(6)
C19 0.0240(7) 0.0272(8) 0.0227(7) -0.0047(6) -0.0007(6) -0.0038(6)
C20 0.0391(10) 0.0433(11) 0.0404(10) -0.0136(8) -0.0192(8) 0.0029(9)
C21 0.0216(7) 0.0359(8) 0.0216(7) -0.0048(6) -0.0021(6) -0.0018(6)
C22 0.0261(8) 0.0381(9) 0.0225(7) 0.0006(6) -0.0036(6) 0.0005(7)
C23 0.0219(7) 0.0318(8) 0.0250(7) 0.0037(6) 0.0020(6) 0.0002(6)
C24 0.0355(9) 0.0316(9) 0.0387(10) 0.0082(7) -0.0036(7) 0.0022(7)

loop_
_atom_type_symbol
_atom_type_description
_atom_type_scat_dispersion_real
_atom_type_scat_dispersion_imag
_atom_type_scat_source
C C 0.0033 0.0016 'International Tables Vol C Tables 4.2.6.8 and 6.1.1.4'
H H 0.0000 0.0000 'International Tables Vol C Tables 4.2.6.8 and 6.1.1.4'
N N 0.0061 0.0033 'International Tables Vol C Tables 4.2.6.8 and 6.1.1.4'
O O 0.0106 0.0060 'International Tables Vol C Tables 4.2.6.8 and 6.1.1.4'
Pd Pd -0.9988 1.0072 'International Tables Vol C Tables 4.2.6.8 and 6.1.1.4'

loop_
_geom_angle_atom_site_label_1
_geom_angle_atom_site_label_2
_geom_angle_atom_site_label_3
_geom_angle
C1 Pd1 N1 80.74(6)
C1 Pd1 O1 93.41(5)
N1 Pd1 O1 172.89(5)
C1 Pd1 O2 174.02(6)
N1 Pd1 O2 93.31(5)
O1 Pd1 O2 92.48(5)
C21 O1 Pd1 122.99(10)
C23 O2 Pd1 123.68(11)
C3 N1 C4 110.35(12)
C3 N1 Pd1 114.25(10)
C4 N1 Pd1 128.33(10)
C3 N2 C6 118.71(12)
C3 N2 C5 105.97(12)
C6 N2 C5 117.06(13)
C2 C1 C19 118.32(15)
C2 C1 Pd1 115.17(11)
C19 C1 Pd1 126.50(11)
C1 C2 C12 121.89(14)
C1 C2 C3 110.66(13)
C12 C2 C3 127.40(13)
N1 C3 N2 115.53(13)
N1 C3 C2 116.02(13)
N2 C3 C2 128.32(13)
N1 C4 C9 112.91(13)
N1 C4 C5 102.81(12)
C9 C4 C5 115.17(13)
N2 C5 C4 105.05(13)
N2 C6 C7 110.36(13)
N2 C6 C8 111.75(13)
C7 C6 C8 112.25(16)
C10 C9 C4 112.95(15)
C10 C9 C11 111.78(15)
C4 C9 C11 109.74(15)
C13 C12 C17 118.12(15)
C13 C12 C2 124.28(15)
C17 C12 C2 117.50(14)
C14 C13 C12 120.77(16)
C13 C14 C15 120.80(16)
C16 C15 C14 120.04(17)
C15 C16 C17 120.58(18)
C16 C17 C18 121.29(15)
C16 C17 C12 119.44(15)
C18 C17 C12 119.22(15)
C19 C18 C17 121.47(15)
C18 C19 C1 120.76(15)
O1 C21 C22 127.91(15)
O1 C21 C20 113.08(15)
C22 C21 C20 119.01(15)
C21 C22 C23 126.94(15)
O2 C23 C22 125.76(16)
O2 C23 C24 115.49(16)
C22 C23 C24 118.75(15)

loop_
_geom_bond_atom_site_label_1
_geom_bond_atom_site_label_2
_geom_bond_distance
Pd1 C1 1.9700(16)
Pd1 N1 1.9970(13)
Pd1 O1 2.0122(11)
Pd1 O2 2.0769(11)
O1 C21 1.2859(19)
O2 C23 1.2634(19)
N1 C3 1.3008(19)
N1 C4 1.471(2)
N2 C3 1.3747(19)
N2 C6 1.486(2)
N2 C5 1.489(2)
C1 C2 1.401(2)
C1 C19 1.415(2)
C2 C12 1.429(2)
C2 C3 1.471(2)
C4 C9 1.523(2)
C4 C5 1.547(2)
C6 C7 1.517(2)
C6 C8 1.526(2)
C9 C10 1.522(2)
C9 C11 1.526(2)
C12 C13 1.423(2)
C12 C17 1.425(2)
C13 C14 1.371(2)
C14 C15 1.409(3)
C15 C16 1.369(3)
C16 C17 1.422(2)
C17 C18 1.422(2)
C18 C19 1.368(2)
C20 C21 1.509(2)
C21 C22 1.388(3)
C22 C23 1.402(2)
C23 C24 1.513(2)

loop_
_geom_torsion_atom_site_label_1
_geom_torsion_atom_site_label_2
_geom_torsion_atom_site_label_3
_geom_torsion_atom_site_label_4
_geom_torsion
C1 Pd1 O1 C21 -174.62(12)
N1 Pd1 O1 C21 -140.2(4)
O2 Pd1 O1 C21 4.41(12)
C1 Pd1 O2 C23 165.8(5)
N1 Pd1 O2 C23 171.08(13)
O1 Pd1 O2 C23 -4.81(13)
C1 Pd1 N1 C3 12.15(11)
O1 Pd1 N1 C3 -22.7(5)
O2 Pd1 N1 C3 -167.29(11)
C1 Pd1 N1 C4 159.54(14)
O1 Pd1 N1 C4 124.7(4)
O2 Pd1 N1 C4 -19.90(13)
N1 Pd1 C1 C2 -1.73(11)
O1 Pd1 C1 C2 174.21(11)
O2 Pd1 C1 C2 3.6(6)
N1 Pd1 C1 C19 177.01(14)
O1 Pd1 C1 C19 -7.05(14)
O2 Pd1 C1 C19 -177.7(4)
C19 C1 C2 C12 -8.6(2)
Pd1 C1 C2 C12 170.20(11)
C19 C1 C2 C3 173.65(13)
Pd1 C1 C2 C3 -7.51(16)
C4 N1 C3 N2 2.99(18)
Pd1 N1 C3 N2 156.19(10)
C4 N1 C3 C2 -173.23(12)
Pd1 N1 C3 C2 -20.03(16)
C6 N2 C3 N1 -133.54(14)
C5 N2 C3 N1 0.59(18)
C6 N2 C3 C2 42.1(2)
C5 N2 C3 C2 176.26(15)
C1 C2 C3 N1 18.11(18)
C12 C2 C3 N1 -159.43(14)
C1 C2 C3 N2 -157.54(14)
C12 C2 C3 N2 24.9(2)
C3 N1 C4 C9 -129.71(14)
Pd1 N1 C4 C9 81.90(16)
C3 N1 C4 C5 -4.98(17)
Pd1 N1 C4 C5 -153.37(11)
C3 N2 C5 C4 -3.64(17)
C6 N2 C5 C4 131.37(14)
N1 C4 C5 N2 5.07(16)
C9 C4 C5 N2 128.30(15)
C3 N2 C6 C7 -165.32(15)
C5 N2 C6 C7 65.47(19)
C3 N2 C6 C8 69.02(19)
C5 N2 C6 C8 -60.19(18)
N1 C4 C9 C10 57.68(19)
C5 C4 C9 C10 -60.0(2)
N1 C4 C9 C11 -176.87(14)
C5 C4 C9 C11 65.44(19)
C1 C2 C12 C13 -165.68(14)
C3 C2 C12 C13 11.6(2)
C1 C2 C12 C17 10.5(2)
C3 C2 C12 C17 -172.24(14)
C17 C12 C13 C14 2.9(2)
C2 C12 C13 C14 179.07(16)
C12 C13 C14 C15 1.6(3)
C13 C14 C15 C16 -3.7(3)
C14 C15 C16 C17 1.0(3)
C15 C16 C17 C18 -173.74(17)
C15 C16 C17 C12 3.6(3)
C13 C12 C17 C16 -5.5(2)
C2 C12 C17 C16 178.09(14)
C13 C12 C17 C18 171.90(14)
C2 C12 C17 C18 -4.5(2)
C16 C17 C18 C19 174.27(16)
C12 C17 C18 C19 -3.1(2)
C17 C18 C19 C1 5.1(2)
C2 C1 C19 C18 0.7(2)
Pd1 C1 C19 C18 -177.99(12)
Pd1 O1 C21 C22 -3.5(2)
Pd1 O1 C21 C20 176.16(12)
O1 C21 C22 C23 1.1(3)
C20 C21 C22 C23 -178.56(17)
Pd1 O2 C23 C22 4.1(2)
Pd1 O2 C23 C24 -175.73(12)
C21 C22 C23 O2 -1.5(3)
C21 C22 C23 C24 178.36(17)
